data_4323420
loop_
_publ_author_name
'Peter G. Jones'
'J\"org Laube'
'Carsten Th\"one'

_publ_contact_author
;
        Carsten Th\"one
        Institut f\"ur Anorganische und Analytische Chemie
        Technische Universit\"at Braunschweig
        Postfach 3329
        38023 Braunschweig
        Germany
;
_publ_contact_author_email thoene@xray36.anchem.nat.tu-bs.de
_publ_contact_author_fax '049 531 391-5387'
_publ_contact_author_phone '049 531 391-7350'
_publ_section_title
;
 Organometallic Selenolates. 5.1 Synthesis and Complexing Properties of
 2-Propene- and 2-Methyl-2-propeneselenolato Molybdenum and Tungsten
 Compounds. Crystal Structures of cp(CO)3WSeCH2C(CH3)CH2,
 [cp(CO)2MoSeCH2C(CH3)CH2]2, [cp(CO)3Mo(\m-SeCH2C(CH3)CH2)W(CO)5],
 [cp(CO)3Mo(\m-SeCH2C(CH3)CH2)Mo(CO)5], and
 [cp(CO)3Mo(\m-SeCH2CHCH2)Mo(CO)5]
;
_journal_name_full 'Inorganic Chemistry'
_journal_page_first 2097
_journal_page_last 2102
_journal_paper_doi 10.1021/ic961199c
_journal_volume 36
_journal_year 1997
_chemical_formula_sum 'C17 H12 Mo O8 Se W'
_chemical_formula_weight 703.02
_chemical_name_systematic
;
 ?
;
_space_group_IT_number 14
_symmetry_cell_setting monoclinic
_symmetry_space_group_name_Hall '-P 2yn'
_symmetry_space_group_name_H-M 'P 1 21/n 1'
_atom_sites_solution_hydrogens geom
_atom_sites_solution_primary direct
_atom_sites_solution_secondary difmap
_audit_creation_method SHELXL
_cell_angle_alpha 90.00
_cell_angle_beta 103.030(10)
_cell_angle_gamma 90.00
_cell_formula_units_Z 4
_cell_length_a 14.708(2)
_cell_length_b 9.837(2)
_cell_length_c 14.958(2)
_cell_measurement_reflns_used 54
_cell_measurement_temperature 173(2)
_cell_measurement_theta_max 12.5
_cell_measurement_theta_min 4
_cell_volume 2108.4(6)
_computing_cell_refinement 'Siemens XSCANS'
_computing_data_collection 'Siemens XSCANS'
_computing_data_reduction 'Siemens Xscans'
_computing_molecular_graphics 'Siemens XP'
_computing_publication_material 'SHELXL-93 (Sheldrick, 1993)'
_computing_structure_refinement 'SHELXL-93 (Sheldrick, 1993)'
_computing_structure_solution 'SHELXS-86 (Sheldrick, 1990)'
_diffrn_ambient_temperature 173(2)
_diffrn_measurement_device 'Siemens P4'
_diffrn_measurement_method Omega-scans
_diffrn_radiation_monochromator graphite
_diffrn_radiation_source 'fine-focus sealed tube'
_diffrn_radiation_type MoK\a
_diffrn_radiation_wavelength 0.71073
_diffrn_reflns_av_R_equivalents 0.0198
_diffrn_reflns_av_sigmaI/netI 0.0301
_diffrn_reflns_limit_h_max 11
_diffrn_reflns_limit_h_min -19
_diffrn_reflns_limit_k_max 12
_diffrn_reflns_limit_k_min 0
_diffrn_reflns_limit_l_max 19
_diffrn_reflns_limit_l_min -19
_diffrn_reflns_number 8416
_diffrn_reflns_theta_max 27.50
_diffrn_reflns_theta_min 3.03
_diffrn_standards_decay_% 0
_diffrn_standards_interval_count 247
_diffrn_standards_number 3
_exptl_absorpt_coefficient_mu 7.811
_exptl_absorpt_correction_T_max 0.831
_exptl_absorpt_correction_T_min 0.493
_exptl_absorpt_correction_type Psi-scans
_exptl_crystal_colour red
_exptl_crystal_density_diffrn 2.215
_exptl_crystal_description prism
_exptl_crystal_F_000 1312
_exptl_crystal_size_max 0.48
_exptl_crystal_size_mid 0.36
_exptl_crystal_size_min 0.36
_refine_diff_density_max 0.872
_refine_diff_density_min -0.955
_refine_diff_density_rms 0.106
_refine_ls_extinction_coef 0.00120(7)
_refine_ls_extinction_expression Fc^*^=kFc[1+0.001xFc^2^\l^3^/sin(2\q)]^-1/4^
_refine_ls_extinction_method SHELXL
_refine_ls_goodness_of_fit_all 0.958
_refine_ls_goodness_of_fit_obs 1.006
_refine_ls_hydrogen_treatment 'rigid methyl, others riding'
_refine_ls_matrix_type full
_refine_ls_number_parameters 255
_refine_ls_number_reflns 4832
_refine_ls_number_restraints 112
_refine_ls_restrained_S_all 0.947
_refine_ls_restrained_S_obs 0.993
_refine_ls_R_factor_all 0.0274
_refine_ls_R_factor_obs 0.0206
_refine_ls_shift/esd_max 0.001
_refine_ls_shift/esd_mean 0.000
_refine_ls_structure_factor_coef Fsqd
_refine_ls_weighting_details 'w=1/[\s^2^(Fo^2^)+(0.0220P)^2^+0.0000P] where P=(Fo^2^+2Fc^2^)/3'
_refine_ls_weighting_scheme calc
_refine_ls_wR_factor_all 0.0429
_refine_ls_wR_factor_obs 0.0416
_reflns_number_observed 4157
_reflns_number_total 4832
_reflns_observed_criterion >2sigma(I)
_cod_data_source_file ic961199c_3.cif
_cod_data_source_block zksed
_cod_depositor_comments
;
The following automatic conversions were performed:

'_refine_ls_weighting_scheme' value 'calc
w=1/[\s^2^(Fo^2^)+(0.0220P)^2^+0.0000P] where P=(Fo^2^+2Fc^2^)/3' was
changed to 'calc'. New tag '_refine_ls_weighting_details' was
created. The value of the new tag was set to
'w=1/[\s^2^(Fo^2^)+(0.0220P)^2^+0.0000P] where P=(Fo^2^+2Fc^2^)/3'.

Automatic conversion script
Id: cif_fix_values 3143 2015-03-26 13:38:13Z robertas 
;
_cod_database_code 4323420

loop_
_symmetry_equiv_pos_as_xyz
'x, y, z'
'-x+1/2, y+1/2, -z+1/2'
'-x, -y, -z'
'x-1/2, -y-1/2, z-1/2'

loop_
_atom_site_aniso_label
_atom_site_aniso_U_11
_atom_site_aniso_U_22
_atom_site_aniso_U_33
_atom_site_aniso_U_23
_atom_site_aniso_U_13
_atom_site_aniso_U_12
Mo 0.02248(15) 0.02610(14) 0.01813(12) 0.00300(10) 0.00375(10) 0.00497(12)
C11 0.045(3) 0.037(2) 0.087(3) 0.028(2) 0.022(2) 0.021(2)
C12 0.093(4) 0.025(2) 0.045(2) 0.0069(16) 0.025(2) 0.004(2)
C13 0.049(3) 0.039(2) 0.052(2) 0.0205(18) -0.0024(19) -0.009(2)
C14 0.062(3) 0.049(2) 0.045(2) 0.0187(19) 0.028(2) 0.010(2)
C15 0.067(3) 0.044(2) 0.0356(19) 0.0186(17) -0.0099(19) 0.001(2)
C1 0.029(2) 0.0354(19) 0.0277(16) -0.0036(14) 0.0035(14) 0.0105(17)
O1 0.0254(15) 0.0526(18) 0.0602(17) -0.0138(14) 0.0004(12) -0.0037(14)
C2 0.0263(19) 0.045(2) 0.0213(14) -0.0028(14) -0.0002(13) 0.0128(17)
O2 0.0477(18) 0.073(2) 0.0295(12) -0.0175(13) -0.0041(12) 0.0295(17)
C3 0.0217(17) 0.0265(17) 0.0276(15) -0.0003(12) 0.0046(13) 0.0051(14)
O3 0.0346(15) 0.0499(16) 0.0321(12) 0.0088(11) 0.0144(11) 0.0063(13)
Se 0.01947(16) 0.02036(15) 0.01915(13) 0.00003(11) 0.00411(11) 0.00145(12)
C4 0.0275(18) 0.0191(15) 0.0249(14) -0.0054(12) 0.0038(13) 0.0015(13)
C5 0.032(2) 0.0208(16) 0.0324(16) -0.0092(13) 0.0016(14) -0.0011(15)
C6 0.055(3) 0.044(2) 0.0336(18) -0.0023(16) -0.0092(17) -0.003(2)
C7 0.026(2) 0.044(2) 0.058(2) -0.0117(19) 0.0062(17) -0.0062(18)
W 0.01890(7) 0.01715(6) 0.02214(6) -0.00206(5) 0.00327(4) 0.00081(5)
C20 0.031(2) 0.0264(17) 0.0359(17) -0.0040(14) 0.0045(15) -0.0026(16)
O20 0.0285(16) 0.063(2) 0.0614(18) -0.0057(16) -0.0036(13) -0.0139(15)
C21 0.031(2) 0.0278(17) 0.0346(17) -0.0041(14) 0.0057(15) 0.0090(16)
O21 0.068(2) 0.059(2) 0.0355(14) -0.0062(13) 0.0189(14) 0.0272(17)
C22 0.036(2) 0.0204(17) 0.0381(18) -0.0030(14) 0.0116(15) 0.0001(15)
O22 0.068(2) 0.0191(14) 0.0649(18) 0.0047(12) 0.0231(16) 0.0051(13)
C23 0.028(2) 0.0247(17) 0.0278(15) -0.0009(12) 0.0048(14) 0.0002(14)
O23 0.0213(15) 0.062(2) 0.0552(16) -0.0065(14) -0.0013(12) 0.0007(13)
C24 0.0225(17) 0.0232(16) 0.0295(15) 0.0031(12) 0.0060(13) 0.0002(14)
O24 0.0349(15) 0.0479(16) 0.0311(12) 0.0031(11) 0.0151(11) 0.0030(13)

loop_
_atom_site_label
_atom_site_type_symbol
_atom_site_fract_x
_atom_site_fract_y
_atom_site_fract_z
_atom_site_U_iso_or_equiv
_atom_site_thermal_displace_type
_atom_site_occupancy
_atom_site_calc_flag
_atom_site_refinement_flags
_atom_site_disorder_group
Mo Mo 0.18355(2) 0.50281(3) 0.449809(16) 0.02237(7) Uani 1 d . .
C11 C 0.1042(4) 0.7029(4) 0.4078(3) 0.0553(12) Uani 1 d U .
H11 H 0.0407 0.7102 0.4112 0.066 Uiso 1 calc R .
C12 C 0.1826(4) 0.7382(4) 0.4774(3) 0.0529(12) Uani 1 d U .
H12 H 0.1814 0.7734 0.5363 0.063 Uiso 1 calc R .
C13 C 0.2616(3) 0.7119(4) 0.4442(3) 0.0489(11) Uani 1 d U .
H13 H 0.3241 0.7267 0.4767 0.059 Uiso 1 calc R .
C14 C 0.2343(3) 0.6600(4) 0.3550(3) 0.0495(11) Uani 1 d U .
H14 H 0.2747 0.6332 0.3168 0.059 Uiso 1 calc R .
C15 C 0.1374(4) 0.6548(4) 0.3323(3) 0.0522(11) Uani 1 d U .
H15 H 0.1000 0.6240 0.2756 0.063 Uiso 1 calc R .
C1 C 0.0641(3) 0.4018(4) 0.4139(2) 0.0313(8) Uani 1 d U .
O1 O -0.00395(19) 0.3419(3) 0.3941(2) 0.0476(7) Uani 1 d U .
C2 C 0.2182(2) 0.3416(4) 0.3841(2) 0.0317(8) Uani 1 d U .
O2 O 0.2377(2) 0.2514(3) 0.34416(16) 0.0521(8) Uani 1 d U .
C3 C 0.1591(2) 0.4427(3) 0.5705(2) 0.0254(7) Uani 1 d U .
O3 O 0.14260(18) 0.4091(3) 0.63739(16) 0.0378(6) Uani 1 d U .
Se Se 0.34917(2) 0.42162(3) 0.548621(18) 0.01970(7) Uani 1 d . .
C4 C 0.3669(2) 0.5320(3) 0.6634(2) 0.0242(7) Uani 1 d U .
H4A H 0.3508 0.6280 0.6474 0.029 Uiso 1 calc R .
H4B H 0.3244 0.4984 0.7012 0.029 Uiso 1 calc R .
C5 C 0.4655(3) 0.5240(3) 0.7179(2) 0.0292(7) Uani 1 d U .
C6 C 0.4840(3) 0.4812(4) 0.8034(2) 0.0470(11) Uani 1 d U .
H6A H 0.4345 0.4550 0.8311 0.056 Uiso 1 calc R .
H6B H 0.5468 0.4764 0.8375 0.056 Uiso 1 calc R .
C7 C 0.5400(3) 0.5728(4) 0.6715(3) 0.0432(9) Uani 1 d U .
H7A H 0.6006 0.5706 0.7152 0.052 Uiso 1 calc R .
H7B H 0.5260 0.6660 0.6496 0.052 Uiso 1 calc R .
H7C H 0.5419 0.5134 0.6193 0.052 Uiso 1 calc R .
W W 0.359311(9) 0.161021(12) 0.604060(8) 0.01961(5) Uani 1 d . .
C20 C 0.2226(3) 0.1175(4) 0.5487(2) 0.0317(8) Uani 1 d U .
O20 O 0.1462(2) 0.0892(3) 0.5189(2) 0.0531(8) Uani 1 d U .
C21 C 0.3931(3) 0.1075(4) 0.4841(2) 0.0314(8) Uani 1 d U .
O21 O 0.4130(2) 0.0737(3) 0.41781(17) 0.0529(8) Uani 1 d U .
C22 C 0.3810(3) -0.0282(3) 0.6457(2) 0.0310(8) Uani 1 d U .
O22 O 0.3981(2) -0.1388(2) 0.6696(2) 0.0493(8) Uani 1 d U .
C23 C 0.4974(3) 0.1938(3) 0.6610(2) 0.0270(7) Uani 1 d U .
O23 O 0.57444(19) 0.2029(3) 0.69253(19) 0.0478(7) Uani 1 d U .
C24 C 0.3219(2) 0.2130(3) 0.7236(2) 0.0251(7) Uani 1 d U .
O24 O 0.29911(18) 0.2390(3) 0.78918(15) 0.0368(6) Uani 1 d U .

loop_
_atom_type_symbol
_atom_type_description
_atom_type_scat_dispersion_real
_atom_type_scat_dispersion_imag
_atom_type_scat_source
C C 0.0033 0.0016 'International Tables Vol C Tables 4.2.6.8 and 6.1.1.4'
H H 0.0000 0.0000 'International Tables Vol C Tables 4.2.6.8 and 6.1.1.4'
O O 0.0106 0.0060 'International Tables Vol C Tables 4.2.6.8 and 6.1.1.4'
Se Se -0.0929 2.2259 'International Tables Vol C Tables 4.2.6.8 and 6.1.1.4'
Mo Mo -1.6832 0.6857 'International Tables Vol C Tables 4.2.6.8 and 6.1.1.4'
W W -0.8490 6.8722 'International Tables Vol C Tables 4.2.6.8 and 6.1.1.4'

loop_
_geom_angle_atom_site_label_1
_geom_angle_atom_site_label_2
_geom_angle_atom_site_label_3
_geom_angle
_geom_angle_site_symmetry_1
_geom_angle_site_symmetry_3
_geom_angle_publ_flag
C1 Mo C2 77.11(15) . . y
C1 Mo C3 76.60(13) . . y
C2 Mo C3 109.09(14) . . y
C1 Mo C15 91.63(16) . . ?
C2 Mo C15 101.84(15) . . ?
C3 Mo C15 143.13(16) . . ?
C1 Mo C11 89.49(17) . . ?
C2 Mo C11 135.73(16) . . ?
C3 Mo C11 108.35(15) . . ?
C15 Mo C11 35.73(17) . . ?
C1 Mo C14 123.57(15) . . ?
C2 Mo C14 94.32(15) . . ?
C3 Mo C14 152.76(15) . . ?
C15 Mo C14 34.96(16) . . ?
C11 Mo C14 58.59(16) . . ?
C1 Mo C12 120.04(17) . . ?
C2 Mo C12 151.97(16) . . ?
C3 Mo C12 97.04(14) . . ?
C15 Mo C12 58.67(16) . . ?
C11 Mo C12 35.29(17) . . ?
C14 Mo C12 57.96(15) . . ?
C1 Mo C13 146.39(15) . . ?
C2 Mo C13 119.64(17) . . ?
C3 Mo C13 118.34(14) . . ?
C15 Mo C13 57.83(15) . . ?
C11 Mo C13 57.80(17) . . ?
C14 Mo C13 34.67(15) . . ?
C12 Mo C13 34.19(16) . . ?
C1 Mo Se 129.88(10) . . y
C2 Mo Se 74.48(9) . . y
C3 Mo Se 74.95(9) . . y
C15 Mo Se 134.05(13) . . ?
C11 Mo Se 138.57(14) . . ?
C14 Mo Se 99.09(12) . . ?
C12 Mo Se 103.77(13) . . ?
C13 Mo Se 83.71(11) . . ?
C15 C11 C12 107.5(4) . . ?
C15 C11 Mo 71.7(2) . . ?
C12 C11 Mo 74.3(2) . . ?
C13 C12 C11 107.5(4) . . ?
C13 C12 Mo 73.4(2) . . ?
C11 C12 Mo 70.4(2) . . ?
C12 C13 C14 109.0(4) . . ?
C12 C13 Mo 72.4(2) . . ?
C14 C13 Mo 71.3(2) . . ?
C15 C14 C13 107.7(4) . . ?
C15 C14 Mo 70.9(2) . . ?
C13 C14 Mo 74.0(2) . . ?
C14 C15 C11 108.3(4) . . ?
C14 C15 Mo 74.1(2) . . ?
C11 C15 Mo 72.6(2) . . ?
O1 C1 Mo 178.9(3) . . y
O2 C2 Mo 178.0(3) . . y
O3 C3 Mo 178.0(3) . . y
C4 Se Mo 103.85(9) . . y
C4 Se W 105.41(9) . . y
Mo Se W 115.857(14) . . y
C5 C4 Se 111.2(2) . . y
C6 C5 C4 120.6(4) . . y
C6 C5 C7 122.6(4) . . y
C4 C5 C7 116.8(3) . . y
C22 W C21 88.86(14) . . y
C22 W C20 90.26(15) . . y
C21 W C20 90.10(14) . . y
C22 W C23 86.69(14) . . y
C21 W C23 89.49(14) . . y
C20 W C23 176.94(13) . . y
C22 W C24 90.93(13) . . y
C21 W C24 178.52(14) . . y
C20 W C24 88.43(14) . . y
C23 W C24 91.96(13) . . y
C22 W Se 173.95(11) . . y
C21 W Se 88.97(10) . . y
C20 W Se 95.39(10) . . y
C23 W Se 87.64(9) . . y
C24 W Se 91.39(9) . . y
O20 C20 W 177.9(3) . . y
O21 C21 W 177.9(3) . . y
O22 C22 W 176.7(4) . . y
O23 C23 W 175.5(3) . . y
O24 C24 W 178.0(3) . . y

loop_
_geom_bond_atom_site_label_1
_geom_bond_atom_site_label_2
_geom_bond_distance
_geom_bond_site_symmetry_2
_geom_bond_publ_flag
Mo C1 1.9839(40) . y
Mo C2 1.9920(35) . y
Mo C3 2.0085(32) . y
Mo cp(centre) 2.000 . y
Mo C15 2.2907(35) . ?
Mo C11 2.3020(40) . ?
Mo C14 2.3319(39) . ?
Mo C12 2.3523(42) . ?
Mo C13 2.3660(41) . ?
Mo Se 2.6708(5) . y
C11 C15 1.4090(65) . y
C11 C12 1.4117(68) . y
C12 C13 1.3870(67) . y
C13 C14 1.4002(60) . y
C14 C15 1.3890(65) . y
C1 O1 1.1417(44) . y
C2 O2 1.1412(42) . y
C3 O3 1.1300(37) . y
Se C4 1.9988(29) . y
Se W 2.6881(6) . y
C4 C5 1.4958(46) . y
C5 C6 1.3166(48) . y
C5 C7 1.5013(53) . y
W C22 1.9658(34) . y
W C21 2.0365(34) . y
W C20 2.0394(38) . y
W C23 2.0437(36) . y
W C24 2.0507(32) . y
C20 O20 1.1470(43) . y
C21 O21 1.1443(40) . y
C22 O22 1.1550(41) . y
C23 O23 1.1280(41) . y
C24 O24 1.1349(37) . y

loop_
_geom_torsion_atom_site_label_1
_geom_torsion_atom_site_label_2
_geom_torsion_atom_site_label_3
_geom_torsion_atom_site_label_4
_geom_torsion
_geom_torsion_site_symmetry_1
_geom_torsion_site_symmetry_2
_geom_torsion_site_symmetry_3
_geom_torsion_site_symmetry_4
_geom_torsion_publ_flag
C1 Mo C11 C15 -93.5(3) . . . . ?
C2 Mo C11 C15 -22.7(4) . . . . ?
C3 Mo C11 C15 -169.2(3) . . . . ?
C15 Mo C11 C15 0.000(2) . . . . ?
C14 Mo C11 C15 37.3(3) . . . . ?
C12 Mo C11 C15 115.0(4) . . . . ?
C13 Mo C11 C15 78.3(3) . . . . ?
Se Mo C11 C15 103.0(3) . . . . ?
C1 Mo C11 C12 151.5(3) . . . . ?
C2 Mo C11 C12 -137.7(3) . . . . ?
C3 Mo C11 C12 75.8(3) . . . . ?
C15 Mo C11 C12 -115.0(4) . . . . ?
C14 Mo C11 C12 -77.7(3) . . . . ?
C12 Mo C11 C12 0.000(2) . . . . ?
C13 Mo C11 C12 -36.7(3) . . . . ?
Se Mo C11 C12 -12.0(4) . . . . ?
C15 C11 C12 C13 0.1(5) . . . . ?
Mo C11 C12 C13 64.6(3) . . . . ?
C15 C11 C12 Mo -64.5(3) . . . . ?
Mo C11 C12 Mo 0.0 . . . . ?
C1 Mo C12 C13 -149.4(2) . . . . ?
C2 Mo C12 C13 -26.9(5) . . . . ?
C3 Mo C12 C13 132.0(2) . . . . ?
C15 Mo C12 C13 -77.7(3) . . . . ?
C11 Mo C12 C13 -116.0(4) . . . . ?
C14 Mo C12 C13 -36.4(2) . . . . ?
C13 Mo C12 C13 0.0 . . . . ?
Se Mo C12 C13 55.8(2) . . . . ?
C1 Mo C12 C11 -33.4(3) . . . . ?
C2 Mo C12 C11 89.1(4) . . . . ?
C3 Mo C12 C11 -112.0(3) . . . . ?
C15 Mo C12 C11 38.3(3) . . . . ?
C11 Mo C12 C11 0.000(2) . . . . ?
C14 Mo C12 C11 79.6(3) . . . . ?
C13 Mo C12 C11 116.0(4) . . . . ?
Se Mo C12 C11 171.8(3) . . . . ?
C11 C12 C13 C14 -0.3(5) . . . . ?
Mo C12 C13 C14 62.3(3) . . . . ?
C11 C12 C13 Mo -62.6(3) . . . . ?
Mo C12 C13 Mo 0.0 . . . . ?
C1 Mo C13 C12 52.7(4) . . . . ?
C2 Mo C13 C12 165.8(2) . . . . ?
C3 Mo C13 C12 -56.9(3) . . . . ?
C15 Mo C13 C12 80.4(3) . . . . ?
C11 Mo C13 C12 37.9(3) . . . . ?
C14 Mo C13 C12 117.9(4) . . . . ?
C12 Mo C13 C12 0.0 . . . . ?
Se Mo C13 C12 -126.0(2) . . . . ?
C1 Mo C13 C14 -65.2(4) . . . . ?
C2 Mo C13 C14 47.9(3) . . . . ?
C3 Mo C13 C14 -174.8(3) . . . . ?
C15 Mo C13 C14 -37.6(3) . . . . ?
C11 Mo C13 C14 -80.1(3) . . . . ?
C14 Mo C13 C14 0.000(1) . . . . ?
C12 Mo C13 C14 -117.9(4) . . . . ?
Se Mo C13 C14 116.0(3) . . . . ?
C12 C13 C14 C15 0.4(5) . . . . ?
Mo C13 C14 C15 63.3(3) . . . . ?
C12 C13 C14 Mo -62.9(3) . . . . ?
Mo C13 C14 Mo 0.0 . . . . ?
C1 Mo C14 C15 27.2(3) . . . . ?
C2 Mo C14 C15 104.5(3) . . . . ?
C3 Mo C14 C15 -105.8(4) . . . . ?
C15 Mo C14 C15 0.0 . . . . ?
C11 Mo C14 C15 -38.1(3) . . . . ?
C12 Mo C14 C15 -79.9(3) . . . . ?
C13 Mo C14 C15 -115.7(4) . . . . ?
Se Mo C14 C15 179.5(3) . . . . ?
C1 Mo C14 C13 142.9(3) . . . . ?
C2 Mo C14 C13 -139.7(3) . . . . ?
C3 Mo C14 C13 9.9(5) . . . . ?
C15 Mo C14 C13 115.7(4) . . . . ?
C11 Mo C14 C13 77.6(3) . . . . ?
C12 Mo C14 C13 35.8(3) . . . . ?
C13 Mo C14 C13 0.000(1) . . . . ?
Se Mo C14 C13 -64.8(3) . . . . ?
C13 C14 C15 C11 -0.3(5) . . . . ?
Mo C14 C15 C11 65.1(3) . . . . ?
C13 C14 C15 Mo -65.4(3) . . . . ?
Mo C14 C15 Mo 0.0 . . . . ?
C12 C11 C15 C14 0.1(5) . . . . ?
Mo C11 C15 C14 -66.1(3) . . . . ?
C12 C11 C15 Mo 66.2(3) . . . . ?
Mo C11 C15 Mo 0.000(1) . . . . ?
C1 Mo C15 C14 -157.6(3) . . . . ?
C2 Mo C15 C14 -80.5(3) . . . . ?
C3 Mo C15 C14 132.8(3) . . . . ?
C11 Mo C15 C14 115.5(4) . . . . ?
C14 Mo C15 C14 0.0 . . . . ?
C12 Mo C15 C14 77.7(3) . . . . ?
C13 Mo C15 C14 37.3(3) . . . . ?
Se Mo C15 C14 -0.7(3) . . . . ?
C1 Mo C15 C11 86.9(3) . . . . ?
C2 Mo C15 C11 164.0(3) . . . . ?
C3 Mo C15 C11 17.3(4) . . . . ?
C11 Mo C15 C11 0.000(2) . . . . ?
C14 Mo C15 C11 -115.5(4) . . . . ?
C12 Mo C15 C11 -37.8(3) . . . . ?
C13 Mo C15 C11 -78.2(3) . . . . ?
Se Mo C15 C11 -116.2(3) . . . . ?
C2 Mo C1 O1 61.1(164) . . . . ?
C3 Mo C1 O1 -52.5(164) . . . . ?
C15 Mo C1 O1 162.8(164) . . . . ?
C11 Mo C1 O1 -161.5(164) . . . . ?
C14 Mo C1 O1 147.7(164) . . . . ?
C12 Mo C1 O1 -142.9(164) . . . . ?
C13 Mo C1 O1 -174.0(1000) . . . . ?
Se Mo C1 O1 4.4(165) . . . . ?
C1 Mo C2 O2 96.7(99) . . . . ?
C3 Mo C2 O2 167.4(99) . . . . ?
C15 Mo C2 O2 7.8(99) . . . . ?
C11 Mo C2 O2 21.1(100) . . . . ?
C14 Mo C2 O2 -26.7(99) . . . . ?
C12 Mo C2 O2 -34.8(100) . . . . ?
C13 Mo C2 O2 -51.8(99) . . . . ?
Se Mo C2 O2 -125.0(99) . . . . ?
C1 Mo C3 O3 -31.0(87) . . . . ?
C2 Mo C3 O3 -102.0(87) . . . . ?
C15 Mo C3 O3 43.5(88) . . . . ?
C11 Mo C3 O3 54.0(87) . . . . ?
C14 Mo C3 O3 110.2(87) . . . . ?
C12 Mo C3 O3 88.3(87) . . . . ?
C13 Mo C3 O3 116.6(87) . . . . ?
Se Mo C3 O3 -169.3(87) . . . . ?
C1 Mo Se C4 -112.69(16) . . . . ?
C2 Mo Se C4 -170.42(15) . . . . ?
C3 Mo Se C4 -55.20(14) . . . . ?
C15 Mo Se C4 98.00(19) . . . . ?
C11 Mo Se C4 45.6(2) . . . . ?
C14 Mo Se C4 97.59(15) . . . . ?
C12 Mo Se C4 38.52(15) . . . . ?
C13 Mo Se C4 66.41(15) . . . . ?
C1 Mo Se W 2.37(12) . . . . ?
C2 Mo Se W -55.36(11) . . . . ?
C3 Mo Se W 59.86(10) . . . . ?
C15 Mo Se W -146.94(16) . . . . ?
C11 Mo Se W 160.70(18) . . . . ?
C14 Mo Se W -147.35(11) . . . . ?
C12 Mo Se W 153.58(11) . . . . ?
C13 Mo Se W -178.53(12) . . . . ?
Mo Se C4 C5 -166.8(2) . . . . ?
W Se C4 C5 70.9(2) . . . . ?
Se C4 C5 C6 -122.9(3) . . . . ?
Se C4 C5 C7 59.8(3) . . . . ?
C4 Se W C22 -88.7(9) . . . . ?
Mo Se W C22 157.1(9) . . . . ?
C4 Se W C21 -157.70(14) . . . . ?
Mo Se W C21 88.14(10) . . . . ?
C4 Se W C20 112.30(14) . . . . ?
Mo Se W C20 -1.87(10) . . . . ?
C4 Se W C23 -68.16(13) . . . . ?
Mo Se W C23 177.67(9) . . . . ?
C4 Se W C24 23.74(14) . . . . ?
Mo Se W C24 -90.43(9) . . . . ?
C22 W C20 O20 11.3(86) . . . . ?
C21 W C20 O20 100.1(86) . . . . ?
C23 W C20 O20 17.8(103) . . . . ?
C24 W C20 O20 -79.6(86) . . . . ?
Se W C20 O20 -170.9(86) . . . . ?
C22 W C21 O21 -9.8(94) . . . . ?
C20 W C21 O21 -100.1(94) . . . . ?
C23 W C21 O21 76.9(94) . . . . ?
C24 W C21 O21 -91.4(105) . . . . ?
Se W C21 O21 164.6(94) . . . . ?
C21 W C22 O22 58.5(54) . . . . ?
C20 W C22 O22 148.6(54) . . . . ?
C23 W C22 O22 -31.1(54) . . . . ?
C24 W C22 O22 -123.0(54) . . . . ?
Se W C22 O22 -10.5(62) . . . . ?
C22 W C23 O23 16.7(37) . . . . ?
C21 W C23 O23 -72.2(37) . . . . ?
C20 W C23 O23 10.2(54) . . . . ?
C24 W C23 O23 107.5(37) . . . . ?
Se W C23 O23 -161.2(37) . . . . ?
C22 W C24 O24 -58.9(78) . . . . ?
C21 W C24 O24 22.6(114) . . . . ?
C20 W C24 O24 31.3(78) . . . . ?
C23 W C24 O24 -145.7(78) . . . . ?
Se W C24 O24 126.7(78) . . . . ?
